data_4029613
loop_
_publ_author_name
'Bruce, Alexandra M.'
'Weyburne, Emily S.'
'Engle, James T.'
'Ziegler, Christopher J.'
'Geier, 3rd, G Richard'

_publ_section_title
;
 Phlorins Bearing Different Substituents at the sp(3)-Hybridized
 Meso-Position.
;
_journal_issue 12
_journal_name_full 'The Journal of organic chemistry'
_journal_page_first 5664
_journal_page_last 5672
_journal_paper_doi 10.1021/jo5008256
_journal_volume 79
_journal_year 2014
_chemical_formula_sum 'C55 H26 F15 N5'
_chemical_formula_weight 1041.81
_chemical_name_systematic
; 
 5,5-diphenyl-10,15,20-tris(pentafluorophenyl)phlorin 
;
_space_group_IT_number 2
_symmetry_cell_setting triclinic
_symmetry_space_group_name_Hall '-P 1'
_symmetry_space_group_name_H-M 'P -1'
_atom_sites_solution_hydrogens geom
_atom_sites_solution_primary direct
_atom_sites_solution_secondary difmap
_audit_creation_method SHELXL-97
_cell_angle_alpha 103.203(7)
_cell_angle_beta 95.918(7)
_cell_angle_gamma 103.877(5)
_cell_formula_units_Z 2
_cell_length_a 8.3212(9)
_cell_length_b 14.2900(15)
_cell_length_c 24.645(3)
_cell_measurement_reflns_used 9863
_cell_measurement_temperature 100(2)
_cell_measurement_theta_max 65.43
_cell_measurement_theta_min 3.30
_cell_volume 2730.9(5)
_computing_cell_refinement 'Bruker SAINT'
_computing_data_collection 'Bruker APEX2'
_computing_data_reduction 'Bruker SAINT'
_computing_molecular_graphics 'Bruker SHELXTL'
_computing_publication_material 'Bruker SHELXTL'
_computing_structure_refinement 'SHELXL-97 (Sheldrick, 2008)'
_computing_structure_solution 'SHELXS-97 (Sheldrick, 2008)'
_diffrn_ambient_temperature 100(2)
_diffrn_measured_fraction_theta_full 0.965
_diffrn_measured_fraction_theta_max 0.965
_diffrn_measurement_device_type 'Bruker APEX-II CCD'
_diffrn_measurement_method '\f and \w scans'
_diffrn_radiation_monochromator graphite
_diffrn_radiation_source 'fine-focus sealed tube'
_diffrn_radiation_type CuK\a
_diffrn_radiation_wavelength 1.54178
_diffrn_reflns_av_R_equivalents 0.0283
_diffrn_reflns_av_sigmaI/netI 0.0281
_diffrn_reflns_limit_h_max 9
_diffrn_reflns_limit_h_min -8
_diffrn_reflns_limit_k_max 13
_diffrn_reflns_limit_k_min -16
_diffrn_reflns_limit_l_max 27
_diffrn_reflns_limit_l_min -28
_diffrn_reflns_number 31292
_diffrn_reflns_theta_full 62.99
_diffrn_reflns_theta_max 62.99
_diffrn_reflns_theta_min 1.87
_exptl_absorpt_coefficient_mu 0.974
_exptl_absorpt_correction_T_max 0.8231
_exptl_absorpt_correction_T_min 0.6985
_exptl_absorpt_correction_type multi-scan
_exptl_absorpt_process_details 'SADABS; [Sheldrick, G. M. (2004)]'
_exptl_crystal_colour green
_exptl_crystal_density_diffrn 1.267
_exptl_crystal_density_meas ?
_exptl_crystal_density_method 'not measured'
_exptl_crystal_description block
_exptl_crystal_F_000 1052
_exptl_crystal_size_max 0.40
_exptl_crystal_size_mid 0.27
_exptl_crystal_size_min 0.21
_platon_squeeze_details
;
;
_refine_diff_density_max 0.865
_refine_diff_density_min -0.543
_refine_diff_density_rms 0.055
_refine_ls_extinction_method none
_refine_ls_goodness_of_fit_ref 2.237
_refine_ls_hydrogen_treatment constr
_refine_ls_matrix_type full
_refine_ls_number_parameters 712
_refine_ls_number_reflns 8522
_refine_ls_number_restraints 0
_refine_ls_restrained_S_all 2.237
_refine_ls_R_factor_all 0.0660
_refine_ls_R_factor_gt 0.0628
_refine_ls_shift/su_max 0.000
_refine_ls_shift/su_mean 0.000
_refine_ls_structure_factor_coef Fsqd
_refine_ls_weighting_details 'calc w=1/[\s^2^(Fo^2^)+(0.1000P)^2^+0.0000P] where P=(Fo^2^+2Fc^2^)/3'
_refine_ls_weighting_scheme calc
_refine_ls_wR_factor_gt 0.2435
_refine_ls_wR_factor_ref 0.2484
_reflns_number_gt 7820
_reflns_number_total 8522
_reflns_threshold_expression >2sigma(I)
_cod_data_source_file jo5008256_si_004.cif
_cod_data_source_block 3c
_cod_depositor_comments
;
The following automatic conversions were performed:

'_symmetry_cell_setting' value 'Triclinic' changed to 'triclinic'
according to
/usr/data/users/saulius/crontab/automatic-downloads/rss-feeds/ACS/lib/dictionaries/cif_core.dic
dictionary named 'cif_core.dic' version 2.4.2 from 2011-04-26.

Automatic conversion script
Id: cif_fix_values 2281 2013-09-26 08:29:07Z andrius 

 Adding full bibliography for 4029612--4029614.cif.

The following automatic conversions were performed:

'_exptl_crystal_density_meas' value 'not measured' was changed to '?'
- the value is perceived as not measured.

Automatic conversion script
Id: cif_fix_values 3008 2015-01-20 13:52:24Z robertas 
;
_cod_original_cell_volume 2730.8(5)
_cod_original_sg_symbol_H-M P-1
_cod_database_code 4029613

loop_
_symmetry_equiv_pos_as_xyz
'x, y, z'
'-x, -y, -z'

loop_
_atom_site_label
_atom_site_type_symbol
_atom_site_fract_x
_atom_site_fract_y
_atom_site_fract_z
_atom_site_U_iso_or_equiv
_atom_site_adp_type
_atom_site_occupancy
_atom_site_symmetry_multiplicity
_atom_site_calc_flag
_atom_site_refinement_flags
_atom_site_disorder_assembly
_atom_site_disorder_group
C38 C 0.5325(4) 0.7887(2) 0.05723(11) 0.0566(7) Uani 1 1 d . . .
C55 C 0.5015(8) 0.7768(4) -0.05913(17) 0.1100(17) Uani 1 1 d . . .
C40 C 0.6353(6) 0.7549(3) -0.03167(15) 0.0818(12) Uani 1 1 d . A .
C39 C 0.6473(5) 0.7614(2) 0.02576(14) 0.0631(8) Uani 1 1 d . A .
N1 N 0.7322(2) 0.92192(12) 0.33836(7) 0.0303(4) Uani 1 1 d . . .
H1N H 0.7464 0.8814 0.3076 0.036 Uiso 1 1 calc R . .
N2 N 0.6019(2) 0.69802(12) 0.30895(7) 0.0306(4) Uani 1 1 d . . .
H2N H 0.6389 0.7378 0.2878 0.037 Uiso 1 1 calc R . .
N4 N 0.5086(2) 0.69956(14) 0.18980(8) 0.0365(4) Uani 1 1 d . A .
N3 N 0.6153(2) 0.90930(13) 0.21378(8) 0.0338(4) Uani 1 1 d . A .
H3N H 0.5985 0.8632 0.2325 0.041 Uiso 1 1 calc R . .
C7 C 0.5624(3) 0.63872(16) 0.38327(9) 0.0328(5) Uani 1 1 d . . .
H7 H 0.5703 0.6327 0.4210 0.039 Uiso 1 1 calc R . .
C1 C 0.7000(3) 1.01390(15) 0.34156(9) 0.0320(5) Uani 1 1 d . . .
C9 C 0.4877(3) 0.60614(15) 0.28933(9) 0.0327(5) Uani 1 1 d . . .
C4 C 0.7384(2) 0.90447(15) 0.39083(9) 0.0294(4) Uani 1 1 d . . .
C20 C 0.7869(3) 0.81300(15) 0.46358(9) 0.0335(5) Uani 1 1 d . . .
C3 C 0.7040(3) 0.98312(16) 0.42725(9) 0.0358(5) Uani 1 1 d . . .
H3 H 0.6973 0.9897 0.4661 0.043 Uiso 1 1 calc R . .
C6 C 0.6499(2) 0.71887(15) 0.36597(9) 0.0303(5) Uani 1 1 d . . .
C19 C 0.6903(3) 1.05838(16) 0.29515(10) 0.0342(5) Uani 1 1 d . A .
C33 C 0.3968(3) 0.37685(17) 0.21913(10) 0.0443(6) Uani 1 1 d . . .
C26 C 1.0821(3) 0.90158(17) 0.39634(10) 0.0370(5) Uani 1 1 d . . .
H26 H 1.0595 0.9619 0.4148 0.044 Uiso 1 1 calc R . .
C41 C 0.7156(3) 1.16886(17) 0.31113(10) 0.0395(5) Uani 1 1 d . . .
C8 C 0.4602(3) 0.56795(16) 0.33574(10) 0.0350(5) Uani 1 1 d . . .
H8 H 0.3861 0.5057 0.3353 0.042 Uiso 1 1 calc R . .
C21 C 0.6428(3) 0.81609(17) 0.48806(10) 0.0407(5) Uani 1 1 d . . .
H21 H 0.5455 0.8208 0.4662 0.049 Uiso 1 1 calc R . .
C15 C 0.6013(3) 0.89019(18) 0.15618(10) 0.0402(5) Uani 1 1 d . . .
C5 C 0.7839(2) 0.81194(15) 0.40082(9) 0.0310(5) Uani 1 1 d . . .
C25 C 0.9255(3) 0.80552(19) 0.49681(10) 0.0432(6) Uani 1 1 d . . .
H25 H 1.0250 0.8035 0.4814 0.052 Uiso 1 1 calc R . .
C10 C 0.4156(3) 0.55936(16) 0.23156(10) 0.0374(5) Uani 1 1 d . . .
C2 C 0.6809(3) 1.05123(16) 0.39681(10) 0.0364(5) Uani 1 1 d . . .
H2 H 0.6562 1.1128 0.4115 0.044 Uiso 1 1 calc R . .
C18 C 0.6598(3) 1.01157(16) 0.23859(10) 0.0350(5) Uani 1 1 d . . .
C17 C 0.6696(3) 1.05734(18) 0.19229(11) 0.0442(6) Uani 1 1 d . A .
H17 H 0.6932 1.1270 0.1956 0.053 Uiso 1 1 calc R . .
C34 C 0.3078(4) 0.27746(18) 0.20815(10) 0.0515(7) Uani 1 1 d . . .
C14 C 0.5478(3) 0.79580(19) 0.11930(10) 0.0448(6) Uani 1 1 d . A .
C32 C 0.3179(3) 0.45243(17) 0.21975(10) 0.0421(6) Uani 1 1 d . . .
C46 C 0.8710(3) 1.23462(18) 0.31483(10) 0.0428(6) Uani 1 1 d . . .
C44 C 0.7611(4) 1.37514(18) 0.33971(11) 0.0533(7) Uani 1 1 d . . .
C11 C 0.4283(3) 0.60068(17) 0.18625(10) 0.0409(5) Uani 1 1 d . . .
C16 C 0.6398(3) 0.9854(2) 0.14362(11) 0.0463(6) Uani 1 1 d . A .
H16 H 0.6437 0.9960 0.1070 0.056 Uiso 1 1 calc R . .
C31 C 0.9577(3) 0.81195(16) 0.38394(9) 0.0329(5) Uani 1 1 d . . .
C43 C 0.6054(4) 1.31182(19) 0.33668(11) 0.0490(6) Uani 1 1 d . . .
C22 C 0.6403(4) 0.81231(19) 0.54371(11) 0.0482(6) Uani 1 1 d . . .
H22 H 0.5415 0.8146 0.5595 0.058 Uiso 1 1 calc R . .
C28 C 1.2737(3) 0.8161(2) 0.35599(12) 0.0522(7) Uani 1 1 d . . .
H28 H 1.3813 0.8175 0.3460 0.063 Uiso 1 1 calc R . .
C30 C 0.9937(3) 0.72431(18) 0.35856(11) 0.0424(6) Uani 1 1 d . . .
H30 H 0.9099 0.6625 0.3507 0.051 Uiso 1 1 calc R . .
C23 C 0.7794(4) 0.8053(2) 0.57627(11) 0.0509(6) Uani 1 1 d . . .
H23 H 0.7777 0.8035 0.6145 0.061 Uiso 1 1 calc R . .
C42 C 0.5837(3) 1.21013(18) 0.32210(10) 0.0429(6) Uani 1 1 d . . .
C12 C 0.3685(4) 0.5458(2) 0.12748(11) 0.0519(7) Uani 1 1 d . . .
H12 H 0.3099 0.4770 0.1137 0.062 Uiso 1 1 calc R . .
C27 C 1.2395(3) 0.9033(2) 0.38183(12) 0.0462(6) Uani 1 1 d . . .
H27 H 1.3237 0.9650 0.3898 0.055 Uiso 1 1 calc R . .
C35 C 0.1349(4) 0.2513(2) 0.19679(11) 0.0559(8) Uani 1 1 d . . .
C45 C 0.8943(4) 1.33747(19) 0.32930(11) 0.0508(7) Uani 1 1 d . . .
C24 C 0.9214(3) 0.8009(2) 0.55252(11) 0.0538(7) Uani 1 1 d . . .
H24 H 1.0173 0.7948 0.5744 0.065 Uiso 1 1 calc R . .
C13 C 0.4115(4) 0.6105(2) 0.09636(11) 0.0522(7) Uani 1 1 d . A .
H13 H 0.3911 0.5965 0.0563 0.063 Uiso 1 1 calc R . .
C37 C 0.1442(4) 0.4231(2) 0.20921(12) 0.0528(7) Uani 1 1 d . . .
C29 C 1.1512(3) 0.7260(2) 0.34447(13) 0.0554(7) Uani 1 1 d . . .
H29 H 1.1751 0.6656 0.3269 0.066 Uiso 1 1 calc R . .
C36 C 0.0525(4) 0.3240(2) 0.19733(12) 0.0597(8) Uani 1 1 d . . .
F6 F 0.5641(2) 0.39922(10) 0.22931(6) 0.0516(4) Uani 1 1 d . . .
F1 F 1.00239(18) 1.19975(11) 0.30394(7) 0.0518(4) Uani 1 1 d . . .
F5 F 0.43041(18) 1.15021(10) 0.31858(7) 0.0483(4) Uani 1 1 d . . .
F2 F 1.0452(2) 1.39853(12) 0.33121(8) 0.0682(5) Uani 1 1 d . . .
F7 F 0.3875(3) 0.20685(11) 0.20836(7) 0.0650(5) Uani 1 1 d . . .
F3 F 0.7818(3) 1.47390(11) 0.35291(8) 0.0722(5) Uani 1 1 d . . .
F4 F 0.4718(2) 1.34719(12) 0.34605(8) 0.0642(5) Uani 1 1 d . . .
F10 F 0.0599(2) 0.49220(13) 0.21127(9) 0.0720(5) Uani 1 1 d . . .
F9 F -0.1147(2) 0.29905(15) 0.18848(10) 0.0832(6) Uani 1 1 d . . .
F8 F 0.0499(3) 0.15550(12) 0.18553(8) 0.0763(6) Uani 1 1 d . . .
C52 C -0.0523(4) 0.7687(3) 0.22339(14) 0.0648(8) Uani 1 1 d . . .
H52 H -0.1294 0.7084 0.2243 0.078 Uiso 1 1 calc R . .
C48 C 0.0438(4) 0.9376(2) 0.25361(14) 0.0594(7) Uani 1 1 d . . .
H48 H 0.0391 0.9991 0.2773 0.071 Uiso 1 1 calc R . .
C49 C 0.1660(4) 0.9390(3) 0.21956(15) 0.0693(9) Uani 1 1 d . . .
H49 H 0.2407 1.0003 0.2188 0.083 Uiso 1 1 calc R . .
C50 C 0.1767(4) 0.8491(3) 0.18658(13) 0.0715(10) Uani 1 1 d . . .
H50 H 0.2579 0.8474 0.1622 0.086 Uiso 1 1 calc R . .
C51 C 0.0680(4) 0.7628(3) 0.18972(16) 0.0824(11) Uani 1 1 d . . .
H51 H 0.0757 0.6998 0.1689 0.099 Uiso 1 1 calc R . .
N5 N -0.0670(3) 0.85454(17) 0.25488(9) 0.0455(5) Uani 1 1 d . . .
F11 F 0.7776(4) 0.7396(3) 0.05123(12) 0.1332(12) Uani 1 1 d . . .
F12 F 0.7519(5) 0.7273(3) -0.06056(11) 0.1262(11) Uani 1 1 d . . .
F13 F 0.4824(5) 0.7685(3) -0.11448(10) 0.1537(15) Uani 1 1 d . . .
C56 C 0.4959(3) 0.70672(19) 0.13612(10) 0.0425(5) Uani 1 1 d . . .
C62 C 0.3700(8) 0.7747(6) 0.0255(2) 0.0408(13) Uani 0.42 1 d P A 1
C64 C 0.4314(11) 0.8345(6) 0.0306(2) 0.0731(18) Uani 0.58 1 d P A 2
C63 C 0.3488(10) 0.7638(6) -0.0309(3) 0.0534(16) Uani 0.42 1 d P A 1
C65 C 0.4183(16) 0.8313(8) -0.0263(3) 0.106(3) Uani 0.58 1 d P A 2
F16 F 0.2368(5) 0.7796(4) 0.05164(15) 0.0618(10) Uani 0.42 1 d P A 1
F17 F 0.2005(6) 0.7609(4) -0.05981(17) 0.0770(13) Uani 0.42 1 d P A 1
F18 F 0.3211(5) 0.8728(3) 0.05771(13) 0.0808(10) Uani 0.58 1 d P A 2
F19 F 0.3068(10) 0.8706(5) -0.05122(18) 0.144(2) Uani 0.58 1 d P A 2

loop_
_atom_site_aniso_label
_atom_site_aniso_U_11
_atom_site_aniso_U_22
_atom_site_aniso_U_33
_atom_site_aniso_U_23
_atom_site_aniso_U_13
_atom_site_aniso_U_12
C38 0.085(2) 0.0494(15) 0.0386(14) 0.0095(11) 0.0236(13) 0.0199(14)
C55 0.167(5) 0.144(4) 0.0444(19) 0.030(2) 0.040(3) 0.076(4)
C40 0.122(3) 0.067(2) 0.0586(19) 0.0060(16) 0.051(2) 0.024(2)
C39 0.080(2) 0.0575(17) 0.0599(18) 0.0173(14) 0.0281(16) 0.0246(16)
N1 0.0300(8) 0.0235(8) 0.0362(9) 0.0073(7) 0.0052(7) 0.0053(7)
N2 0.0332(9) 0.0237(8) 0.0334(9) 0.0063(7) 0.0042(7) 0.0066(7)
N4 0.0428(10) 0.0320(10) 0.0349(9) 0.0086(7) 0.0064(8) 0.0109(8)
N3 0.0399(9) 0.0287(9) 0.0342(9) 0.0114(7) 0.0082(7) 0.0081(7)
C7 0.0347(10) 0.0276(10) 0.0348(11) 0.0093(8) 0.0038(8) 0.0059(9)
C1 0.0306(10) 0.0235(10) 0.0410(12) 0.0082(8) 0.0038(8) 0.0065(8)
C9 0.0333(10) 0.0235(10) 0.0378(11) 0.0044(8) 0.0022(9) 0.0062(8)
C4 0.0257(9) 0.0257(10) 0.0355(10) 0.0074(8) 0.0043(8) 0.0056(8)
C20 0.0358(11) 0.0234(10) 0.0382(11) 0.0070(8) 0.0052(9) 0.0036(8)
C3 0.0389(11) 0.0305(11) 0.0363(11) 0.0056(9) 0.0059(9) 0.0097(9)
C6 0.0296(10) 0.0272(10) 0.0344(11) 0.0062(8) 0.0050(8) 0.0104(8)
C19 0.0311(10) 0.0248(10) 0.0461(12) 0.0106(9) 0.0040(9) 0.0062(8)
C33 0.0636(16) 0.0289(12) 0.0331(11) 0.0039(9) 0.0056(10) 0.0036(11)
C26 0.0317(10) 0.0350(11) 0.0428(12) 0.0087(9) 0.0046(9) 0.0085(9)
C41 0.0480(13) 0.0275(11) 0.0442(12) 0.0138(9) 0.0054(10) 0.0096(10)
C8 0.0372(11) 0.0249(10) 0.0419(12) 0.0084(9) 0.0064(9) 0.0071(9)
C21 0.0452(12) 0.0347(12) 0.0432(12) 0.0106(9) 0.0100(10) 0.0112(10)
C15 0.0440(12) 0.0394(12) 0.0419(12) 0.0145(10) 0.0152(10) 0.0129(10)
C5 0.0295(10) 0.0259(10) 0.0359(11) 0.0077(8) 0.0029(8) 0.0060(8)
C25 0.0370(12) 0.0461(13) 0.0417(12) 0.0156(10) 0.0005(9) 0.0009(10)
C10 0.0411(12) 0.0242(11) 0.0415(12) 0.0035(9) 0.0037(9) 0.0046(9)
C2 0.0387(11) 0.0273(11) 0.0432(12) 0.0056(9) 0.0057(9) 0.0128(9)
C18 0.0358(11) 0.0301(11) 0.0423(12) 0.0156(9) 0.0073(9) 0.0085(9)
C17 0.0503(13) 0.0361(12) 0.0482(13) 0.0194(10) 0.0102(11) 0.0071(10)
C34 0.089(2) 0.0272(12) 0.0345(12) 0.0063(9) 0.0141(12) 0.0083(13)
C14 0.0572(14) 0.0446(14) 0.0363(12) 0.0121(10) 0.0145(11) 0.0166(11)
C32 0.0520(13) 0.0275(11) 0.0353(11) 0.0034(9) 0.0002(10) -0.0032(10)
C46 0.0474(13) 0.0323(12) 0.0462(13) 0.0134(10) 0.0021(10) 0.0054(10)
C44 0.0813(19) 0.0272(12) 0.0499(14) 0.0117(10) 0.0051(13) 0.0130(13)
C11 0.0480(13) 0.0292(11) 0.0386(12) 0.0041(9) -0.0006(10) 0.0055(10)
C16 0.0566(14) 0.0462(14) 0.0433(13) 0.0217(11) 0.0186(11) 0.0136(12)
C31 0.0300(10) 0.0329(11) 0.0369(11) 0.0101(9) 0.0012(8) 0.0114(9)
C43 0.0682(16) 0.0354(13) 0.0496(14) 0.0148(10) 0.0082(12) 0.0228(13)
C22 0.0612(15) 0.0408(13) 0.0440(13) 0.0092(10) 0.0205(12) 0.0135(12)
C28 0.0302(11) 0.0638(17) 0.0631(16) 0.0123(13) 0.0078(11) 0.0177(12)
C30 0.0364(12) 0.0359(12) 0.0547(14) 0.0066(10) 0.0046(10) 0.0154(10)
C23 0.0603(16) 0.0442(14) 0.0390(12) 0.0085(10) 0.0033(11) 0.0013(12)
C42 0.0578(14) 0.0320(12) 0.0427(12) 0.0139(9) 0.0082(11) 0.0155(11)
C12 0.0685(17) 0.0370(13) 0.0402(13) 0.0046(10) -0.0015(12) 0.0053(12)
C27 0.0287(11) 0.0507(14) 0.0569(14) 0.0147(11) 0.0032(10) 0.0074(10)
C35 0.079(2) 0.0330(13) 0.0382(13) 0.0016(10) 0.0102(12) -0.0108(13)
C45 0.0642(16) 0.0335(13) 0.0471(14) 0.0124(10) 0.0036(12) -0.0001(12)
C24 0.0462(14) 0.0630(17) 0.0458(14) 0.0234(12) -0.0047(11) -0.0006(12)
C13 0.0714(17) 0.0444(14) 0.0338(12) 0.0043(10) 0.0035(11) 0.0106(13)
C37 0.0527(15) 0.0397(14) 0.0562(15) 0.0065(11) 0.0050(12) 0.0014(12)
C29 0.0417(13) 0.0499(15) 0.0734(18) 0.0043(13) 0.0067(12) 0.0229(12)
C36 0.0629(17) 0.0464(16) 0.0511(15) 0.0085(12) 0.0028(13) -0.0131(14)
F6 0.0619(9) 0.0370(8) 0.0549(9) 0.0117(6) 0.0069(7) 0.0129(7)
F1 0.0439(8) 0.0423(8) 0.0635(9) 0.0143(7) 0.0040(7) 0.0028(6)
F5 0.0476(8) 0.0386(8) 0.0642(9) 0.0178(6) 0.0146(7) 0.0155(6)
F2 0.0733(11) 0.0352(8) 0.0780(11) 0.0115(7) 0.0044(9) -0.0128(8)
F7 0.1108(14) 0.0316(8) 0.0539(9) 0.0130(6) 0.0179(9) 0.0182(8)
F3 0.1008(14) 0.0247(8) 0.0862(12) 0.0137(7) 0.0089(10) 0.0118(8)
F4 0.0845(12) 0.0412(8) 0.0788(11) 0.0188(7) 0.0197(9) 0.0342(8)
F10 0.0491(9) 0.0510(10) 0.1055(14) 0.0165(9) 0.0016(9) 0.0028(8)
F9 0.0614(11) 0.0595(11) 0.1042(15) 0.0138(10) 0.0055(10) -0.0187(9)
F8 0.1066(15) 0.0369(8) 0.0617(10) 0.0044(7) 0.0150(10) -0.0171(9)
C52 0.0467(15) 0.0625(18) 0.074(2) -0.0024(15) 0.0157(14) 0.0106(13)
C48 0.0569(16) 0.0606(17) 0.0685(18) 0.0199(14) 0.0200(14) 0.0238(14)
C49 0.0547(17) 0.083(2) 0.076(2) 0.0302(18) 0.0228(15) 0.0156(16)
C50 0.0433(15) 0.113(3) 0.0533(17) 0.0109(17) 0.0165(12) 0.0186(17)
C51 0.0588(18) 0.093(3) 0.078(2) -0.0157(19) 0.0205(16) 0.0213(19)
N5 0.0419(11) 0.0560(13) 0.0407(10) 0.0077(9) 0.0072(8) 0.0218(10)
F11 0.126(2) 0.222(4) 0.0838(16) 0.0349(19) 0.0608(16) 0.093(2)
F12 0.171(3) 0.146(2) 0.0836(16) 0.0292(15) 0.0807(18) 0.061(2)
F13 0.219(4) 0.225(4) 0.0414(11) 0.0350(16) 0.0432(17) 0.096(3)
C56 0.0495(13) 0.0406(13) 0.0369(12) 0.0084(10) 0.0079(10) 0.0129(11)
C62 0.055(3) 0.040(4) 0.029(3) 0.009(3) 0.012(2) 0.014(3)
C64 0.127(6) 0.056(4) 0.048(3) 0.029(3) 0.028(3) 0.026(4)
C63 0.073(4) 0.042(4) 0.042(3) 0.014(3) 0.003(3) 0.010(3)
C65 0.204(10) 0.101(6) 0.049(3) 0.049(4) 0.045(5) 0.067(7)
F16 0.064(2) 0.085(3) 0.0423(19) 0.0142(18) 0.0070(16) 0.035(2)
F17 0.089(3) 0.096(3) 0.044(2) 0.019(2) -0.005(2) 0.027(3)
F18 0.124(3) 0.094(3) 0.0534(17) 0.0385(17) 0.0255(19) 0.062(2)
F19 0.269(7) 0.157(5) 0.063(2) 0.070(3) 0.041(3) 0.118(5)

loop_
_atom_type_symbol
_atom_type_description
_atom_type_scat_dispersion_real
_atom_type_scat_dispersion_imag
_atom_type_scat_source
C C 0.0181 0.0091 'International Tables Vol C Tables 4.2.6.8 and 6.1.1.4'
H H 0.0000 0.0000 'International Tables Vol C Tables 4.2.6.8 and 6.1.1.4'
N N 0.0311 0.0180 'International Tables Vol C Tables 4.2.6.8 and 6.1.1.4'
F F 0.0727 0.0534 'International Tables Vol C Tables 4.2.6.8 and 6.1.1.4'

loop_
_geom_angle_atom_site_label_1
_geom_angle_atom_site_label_2
_geom_angle_atom_site_label_3
_geom_angle
C39 C38 C64 112.6(3)
C39 C38 C62 114.9(3)
C39 C38 C14 122.6(3)
C64 C38 C14 122.5(3)
C62 C38 C14 118.8(3)
F13 C55 C40 121.3(4)
F13 C55 C65 119.9(6)
C40 C55 C65 116.5(5)
F13 C55 C63 119.1(5)
C40 C55 C63 114.0(4)
F12 C40 C55 119.9(3)
F12 C40 C39 120.7(4)
C55 C40 C39 119.4(3)
F11 C39 C38 118.5(3)
F11 C39 C40 118.2(3)
C38 C39 C40 123.3(4)
C4 N1 C1 109.00(17)
C6 N2 C9 110.19(17)
C56 N4 C11 105.35(19)
C15 N3 C18 110.65(18)
C6 C7 C8 108.35(19)
C2 C1 N1 106.80(19)
C2 C1 C19 128.5(2)
N1 C1 C19 124.67(19)
N2 C9 C8 107.31(18)
N2 C9 C10 125.2(2)
C8 C9 C10 127.5(2)
N1 C4 C3 108.15(18)
N1 C4 C5 120.48(17)
C3 C4 C5 131.33(19)
C25 C20 C21 117.6(2)
C25 C20 C5 122.3(2)
C21 C20 C5 119.98(19)
C4 C3 C2 107.7(2)
N2 C6 C7 107.14(17)
N2 C6 C5 123.94(18)
C7 C6 C5 128.81(19)
C18 C19 C1 127.7(2)
C18 C19 C41 116.9(2)
C1 C19 C41 115.38(19)
F6 C33 C34 117.8(2)
F6 C33 C32 119.9(2)
C34 C33 C32 122.3(3)
C27 C26 C31 120.2(2)
C46 C41 C42 117.0(2)
C46 C41 C19 121.6(2)
C42 C41 C19 121.4(2)
C9 C8 C7 107.00(18)
C22 C21 C20 120.9(2)
N3 C15 C14 124.5(2)
N3 C15 C16 106.4(2)
C14 C15 C16 128.9(2)
C6 C5 C4 109.35(16)
C6 C5 C20 107.66(16)
C4 C5 C20 109.46(17)
C6 C5 C31 110.92(17)
C4 C5 C31 108.77(16)
C20 C5 C31 110.66(16)
C20 C25 C24 121.1(2)
C11 C10 C9 127.7(2)
C11 C10 C32 117.5(2)
C9 C10 C32 114.8(2)
C1 C2 C3 108.32(19)
C19 C18 N3 127.1(2)
C19 C18 C17 127.6(2)
N3 C18 C17 105.35(19)
C16 C17 C18 108.9(2)
F7 C34 C35 119.7(2)
F7 C34 C33 120.8(3)
C35 C34 C33 119.5(3)
C15 C14 C56 124.3(2)
C15 C14 C38 117.5(2)
C56 C14 C38 118.1(2)
C37 C32 C33 116.2(2)
C37 C32 C10 122.0(2)
C33 C32 C10 121.7(2)
F1 C46 C41 120.0(2)
F1 C46 C45 118.4(2)
C41 C46 C45 121.6(3)
F3 C44 C45 120.1(3)
F3 C44 C43 119.8(3)
C45 C44 C43 120.2(2)
C10 C11 N4 125.1(2)
C10 C11 C12 124.9(2)
N4 C11 C12 109.9(2)
C17 C16 C15 108.6(2)
C30 C31 C26 119.3(2)
C30 C31 C5 121.4(2)
C26 C31 C5 119.19(19)
F4 C43 C44 121.2(2)
F4 C43 C42 119.1(3)
C44 C43 C42 119.7(3)
C23 C22 C21 120.8(3)
C27 C28 C29 120.0(2)
C31 C30 C29 120.4(2)
C24 C23 C22 119.0(2)
F5 C42 C43 118.4(2)
F5 C42 C41 119.6(2)
C43 C42 C41 121.9(2)
C13 C12 C11 107.0(2)
C28 C27 C26 120.1(2)
F8 C35 C36 120.9(3)
F8 C35 C34 119.3(3)
C36 C35 C34 119.8(2)
F2 C45 C44 120.5(2)
F2 C45 C46 119.9(3)
C44 C45 C46 119.6(2)
C23 C24 C25 120.7(2)
C12 C13 C56 106.4(2)
F10 C37 C32 119.5(2)
F10 C37 C36 118.0(3)
C32 C37 C36 122.5(3)
C28 C29 C30 119.9(2)
F9 C36 C35 119.7(2)
F9 C36 C37 120.6(3)
C35 C36 C37 119.6(3)
N5 C52 C51 123.5(3)
N5 C48 C49 123.3(3)
C50 C49 C48 118.4(3)
C51 C50 C49 118.6(3)
C52 C51 C50 118.9(3)
C48 N5 C52 117.1(2)
N4 C56 C14 125.5(2)
N4 C56 C13 111.3(2)
C14 C56 C13 123.1(2)
C63 C62 F16 117.9(6)
C63 C62 C38 120.9(6)
F16 C62 C38 121.0(4)
F18 C64 C38 120.0(4)
F18 C64 C65 115.6(7)
C38 C64 C65 123.7(6)
F17 C63 C62 121.0(7)
F17 C63 C55 119.1(6)
C62 C63 C55 118.6(6)
F19 C65 C55 118.9(5)
F19 C65 C64 121.2(7)
C55 C65 C64 119.3(7)

loop_
_geom_bond_atom_site_label_1
_geom_bond_atom_site_label_2
_geom_bond_distance
C38 C39 1.363(4)
C38 C64 1.384(8)
C38 C62 1.435(7)
C38 C14 1.500(4)
C55 F13 1.331(5)
C55 C40 1.380(7)
C55 C65 1.352(10)
C55 C63 1.503(10)
C40 F12 1.342(5)
C40 C39 1.388(5)
C39 F11 1.334(5)
N1 C4 1.370(3)
N1 C1 1.390(3)
N2 C6 1.363(3)
N2 C9 1.370(3)
N4 C56 1.345(3)
N4 C11 1.389(3)
N3 C15 1.370(3)
N3 C18 1.390(3)
C7 C6 1.382(3)
C7 C8 1.400(3)
C1 C2 1.385(3)
C1 C19 1.434(3)
C9 C8 1.392(3)
C9 C10 1.425(3)
C4 C3 1.377(3)
C4 C5 1.524(3)
C20 C25 1.384(3)
C20 C21 1.403(3)
C20 C5 1.541(3)
C3 C2 1.393(3)
C6 C5 1.523(3)
C19 C18 1.369(3)
C19 C41 1.494(3)
C33 F6 1.334(3)
C33 C34 1.385(3)
C33 C32 1.390(4)
C26 C27 1.389(3)
C26 C31 1.387(3)
C41 C46 1.385(4)
C41 C42 1.387(4)
C21 C22 1.387(4)
C15 C14 1.383(4)
C15 C16 1.433(4)
C5 C31 1.546(3)
C25 C24 1.393(4)
C10 C11 1.379(3)
C10 C32 1.494(3)
C18 C17 1.439(3)
C17 C16 1.345(4)
C34 F7 1.334(3)
C34 C35 1.378(5)
C14 C56 1.412(4)
C32 C37 1.383(4)
C46 F1 1.333(3)
C46 C45 1.391(4)
C44 F3 1.338(3)
C44 C45 1.366(4)
C44 C43 1.374(4)
C11 C12 1.451(3)
C31 C30 1.382(3)
C43 F4 1.347(3)
C43 C42 1.377(4)
C22 C23 1.376(4)
C28 C27 1.373(4)
C28 C29 1.385(4)
C30 C29 1.386(4)
C23 C24 1.379(4)
C42 F5 1.337(3)
C12 C13 1.340(4)
C35 F8 1.331(3)
C35 C36 1.374(5)
C45 F2 1.336(3)
C13 C56 1.457(4)
C37 F10 1.337(4)
C37 C36 1.385(4)
C36 F9 1.332(4)
C52 N5 1.333(4)
C52 C51 1.370(5)
C48 N5 1.325(4)
C48 C49 1.382(5)
C49 C50 1.382(6)
C50 C51 1.367(6)
C62 C63 1.352(9)
C62 F16 1.346(7)
C64 F18 1.337(8)
C64 C65 1.384(8)
C63 F17 1.346(9)
C65 F19 1.359(11)

loop_
_platon_squeeze_void_nr
_platon_squeeze_void_average_x
_platon_squeeze_void_average_y
_platon_squeeze_void_average_z
_platon_squeeze_void_volume
_platon_squeeze_void_count_electrons
_platon_squeeze_void_content
1 0.000 0.000 0.000 132 34 ' '
2 0.000 0.500 1.000 198 53 ' '
3 0.014 0.500 0.500 227 51 ' '
